data_1008689
loop_
_publ_author_name
'Skolozdra, R'
'Akselrud, L'
'Fruchart, D'
'Gignoux, D'
'Gorolenko, Yu'
'Soubeyroux, J L'
'Tomey, E'

_publ_section_title
;
Magnetic and structural properties of new Sm Co9 Si2 Cx compounds
(x=0.,0.6,0.9)
;
_journal_coden_ASTM JMMMDC
_journal_name_full 'Journal of Magnetism and Magnetic Materials'
_journal_page_first 915
_journal_page_last 916
_journal_volume 140
_journal_year 1995
_chemical_formula_structural 'Sm Co9 Si2 C0.6'
_chemical_formula_sum 'C0.6 Co9 Si2 Sm'
_chemical_name_systematic 'Samarium cobalt silicon carbide (1/9/2/0.6)'
_space_group_IT_number 141
_symmetry_cell_setting tetragonal
_symmetry_space_group_name_Hall '-I 4bd 2'
_symmetry_space_group_name_H-M 'I 41/a m d :2'
_cell_angle_alpha 90
_cell_angle_beta 90
_cell_angle_gamma 90
_cell_formula_units_Z 4
_cell_length_a 9.838
_cell_length_b 9.838
_cell_length_c 6.377
_cell_volume 617.2
_cod_depositor_comments
;
 Correcting the summary chemical formula by changing it from 'Co9 Si2 Sm'
 to 'C0.6 Co9 Si2 Sm'.

 Antanas Vaitkus,
 2018-07-07
;
_cod_original_sg_symbol_H-M 'I 41/a m d Z'
_cod_database_code 1008689

loop_
_symmetry_equiv_pos_as_xyz
x,y,z
x,1/2-y,z
1/4+y,1/4+x,3/4+z
1/4+y,1/4-x,3/4+z
-x,y,z
-x,1/2-y,z
3/4-y,1/4+x,3/4+z
3/4-y,1/4-x,3/4+z
-x,-y,-z
-x,1/2+y,-z
3/4-y,3/4-x,1/4-z
3/4-y,3/4+x,1/4-z
x,-y,-z
x,1/2+y,-z
1/4+y,3/4-x,1/4-z
1/4+y,3/4+x,1/4-z
1/2+x,1/2+y,1/2+z
1/2+x,-y,1/2+z
3/4+y,3/4+x,1/4+z
3/4+y,3/4-x,1/4+z
1/2-x,1/2+y,1/2+z
1/2-x,-y,1/2+z
1/4-y,3/4+x,1/4+z
1/4-y,3/4-x,1/4+z
1/2-x,1/2-y,1/2-z
1/2-x,y,1/2-z
1/4-y,1/4-x,3/4-z
1/4-y,1/4+x,3/4-z
1/2+x,1/2-y,1/2-z
1/2+x,y,1/2-z
3/4+y,1/4-x,3/4-z
3/4+y,1/4+x,3/4-z

loop_
_atom_site_label
_atom_site_type_symbol
_atom_site_symmetry_multiplicity
_atom_site_Wyckoff_symbol
_atom_site_fract_x
_atom_site_fract_y
_atom_site_fract_z
_atom_site_occupancy
_atom_site_attached_hydrogens
_atom_site_calc_flag
Sm1 Sm0 4 a 0. 0.25 0.875 1. 0 d
Co1 Co0 4 b 0. 0.25 0.375 1. 0 d
Co2 Co0 32 i 0.1258(2) 0.4534(3) 0.1943(4) 1. 0 d
Si1 Si0 8 d 0. 0. 0.5 1. 0 d
C1 C0 8 c 0. 0. 0. 0.3 0 d

loop_
_atom_type_symbol
_atom_type_oxidation_number
Sm0 0.000
Co0 0.000
Si0 0.000
C0 0.000
